data_7063147
loop_
_publ_author_name
'Belokoneva, Elena L.'
'Volkov, Anatoly S.'
'Dimitrova, Olga V.'
'Stefanovich, Sergey Yu.'
'Govorko, Nadezhda B.'

_publ_section_title
;
 Hydrothermally synthesized first acentric apatite (Bi5Na5)[PO4]6Cl2 with
 wide Bi--Na isomorphism and doubled c-axis
;
_journal_issue 17
_journal_name_full 'New Journal of Chemistry'
_journal_page_first 7940
_journal_page_last 7945
_journal_paper_doi 10.1039/D4NJ00480A
_journal_volume 48
_journal_year 2024
_chemical_compound_source no
_chemical_formula_moiety Bi2.49Na2.51(PO4)3
_chemical_formula_sum 'Bi2.49 Cl Na2.51 O12 P3'
_chemical_formula_weight 899.25
_chemical_melting_point ?
_chemical_name_common phosphate
_chemical_name_systematic
; 
 'bismuth sodium phosphate '
;
_space_group_IT_number 174
_space_group_name_Hall 'P -6'
_space_group_name_H-M_alt 'P -6'
_symmetry_cell_setting hexagonal
_symmetry_space_group_name_H-M 'P -6'
_atom_sites_solution_hydrogens none
_atom_sites_solution_primary direct
_atom_sites_solution_secondary difmap
_audit_creation_method SHELXL-97
_audit_update_record
;
2023-12-11 deposited with the CCDC.	2024-03-22 downloaded from the CCDC.
;
_cell_angle_alpha 90.00
_cell_angle_beta 90.00
_cell_angle_gamma 120.00
_cell_formula_units_Z 4
_cell_length_a 9.7197(7)
_cell_length_b 9.7197(7)
_cell_length_c 13.8019(10)
_cell_measurement_reflns_used 3246
_cell_measurement_temperature 293(2)
_cell_measurement_theta_max 30.094
_cell_measurement_theta_min 2.881
_cell_volume 1129.21(14)
_computing_cell_refinement 'CrysAlisPro 1.171.39.46 (Rigaku OD, 2018'
_computing_data_collection 'CrysAlisPro 1.171.39.46 (Rigaku OD, 2018'
_computing_data_reduction 'CrysAlisPro 1.171.39.46 (Rigaku OD, 2018'
_computing_molecular_graphics WINATOM
_computing_publication_material none
_computing_structure_refinement 'SHELXL-97 (Sheldrick, 1997)'
_computing_structure_solution 'SHELXS-97 (Sheldrick, 1990)'
_diffrn_ambient_temperature 293(2)
_diffrn_detector_area_resol_mean 16.03
_diffrn_measured_fraction_theta_full 0.950
_diffrn_measured_fraction_theta_max 0.950
_diffrn_measurement_device_type 'XCalibur.  Sapphire3'
_diffrn_measurement_method w-scan
_diffrn_radiation_monochromator graphite
_diffrn_radiation_source 'fine-focus sealed tube'
_diffrn_radiation_type MoK\a
_diffrn_radiation_wavelength 0.71073
_diffrn_reflns_av_R_equivalents 0.0546
_diffrn_reflns_av_sigmaI/netI 0.0459
_diffrn_reflns_limit_h_max 12
_diffrn_reflns_limit_h_min -8
_diffrn_reflns_limit_k_max 12
_diffrn_reflns_limit_k_min -13
_diffrn_reflns_limit_l_max 18
_diffrn_reflns_limit_l_min -19
_diffrn_reflns_number 10703
_diffrn_reflns_theta_full 30.77
_diffrn_reflns_theta_max 30.77
_diffrn_reflns_theta_min 2.83
_exptl_absorpt_coefficient_mu 39.620
_exptl_absorpt_correction_T_max 0.256
_exptl_absorpt_correction_T_min 0.061
_exptl_absorpt_correction_type gaussian
_exptl_crystal_colour colourless
_exptl_crystal_density_diffrn 5.290
_exptl_crystal_density_meas ?
_exptl_crystal_density_method 'not measured'
_exptl_crystal_description long-prismatic
_exptl_crystal_F_000 1570
_exptl_crystal_preparation 'optical non-linearity and ion-exchange'
_exptl_crystal_recrystallization_method hydrothermal
_exptl_crystal_size_max 0.1289
_exptl_crystal_size_mid 0.0426
_exptl_crystal_size_min 0.0366
_refine_diff_density_max 2.144
_refine_diff_density_min -1.652
_refine_diff_density_rms 0.310
_refine_ls_abs_structure_details 'Flack H D (1983), Acta Cryst. A39, 876-881'
_refine_ls_abs_structure_Flack 0(3)
_refine_ls_extinction_method none
_refine_ls_goodness_of_fit_ref 1.066
_refine_ls_hydrogen_treatment none
_refine_ls_matrix_type full
_refine_ls_number_parameters 140
_refine_ls_number_reflns 2252
_refine_ls_number_restraints 0
_refine_ls_restrained_S_all 1.066
_refine_ls_R_factor_all 0.0494
_refine_ls_R_factor_gt 0.0415
_refine_ls_shift/su_max 0.741
_refine_ls_shift/su_mean 0.016
_refine_ls_structure_factor_coef Fsqd
_refine_ls_weighting_details 'calc w=1/[\s^2^(Fo^2^)+(0.0260P)^2^+13.6900P] where P=(Fo^2^+2Fc^2^)/3'
_refine_ls_weighting_scheme calc
_refine_ls_wR_factor_gt 0.0804
_refine_ls_wR_factor_ref 0.0836
_reflns_number_gt 2019
_reflns_number_total 2252
_reflns_threshold_expression >2sigma(I)
_cod_data_source_file d4nj00480a2.cif
_cod_data_source_block 8882ab-6
_cod_depositor_comments
;
The following automatic conversions were performed:

data item '_chemical_melting_point' value 'not measured' was changed
to '?' -- the value is undefined or not given.

data item '_exptl_crystal_density_meas' value 'not measured' was
changed to '?' -- the value is perceived as not measured.

Automatic conversion script
Id: cif_fix_values 8170 2020-07-09 18:12:32Z antanas 

 Adding full bibliography for 7063147.cif.
;
_cod_original_cell_volume 1129.20(14)
_cod_original_sg_symbol_H-M P-6
_cod_database_code 7063147

loop_
_symmetry_equiv_pos_as_xyz
'x, y, z'
'-y, x-y, z'
'-x+y, -x, z'
'x, y, -z'
'-y, x-y, -z'
'-x+y, -x, -z'

loop_
_atom_site_label
_atom_site_type_symbol
_atom_site_fract_x
_atom_site_fract_y
_atom_site_fract_z
_atom_site_U_iso_or_equiv
_atom_site_adp_type
_atom_site_occupancy
_atom_site_symmetry_multiplicity
_atom_site_calc_flag
_atom_site_refinement_flags
_atom_site_disorder_assembly
_atom_site_disorder_group
Bi2 Bi 0.25821(11) 0.26707(10) 0.0000 0.01894(19) Uani 1 2 d S . .
Bi4 Bi 0.6667 0.3333 0.3817(2) 0.0249(6) Uani 0.39 3 d SP . .
BI4N Na 0.6667 0.3333 0.3817(2) 0.0249(6) Uani 0.61 3 d SP . .
Bi5 Bi 0.3333 0.6667 0.37902(16) 0.0212(5) Uani 0.45 3 d SP . .
BI5N Na 0.3333 0.6667 0.37902(16) 0.0212(5) Uani 0.55 3 d SP . .
Bi6 Bi -0.00912(11) 0.25554(12) 0.26062(5) 0.01447(16) Uani 0.70 1 d P . .
BI6N Na -0.00912(11) 0.25554(12) 0.26062(5) 0.01447(16) Uani 0.30 1 d P . .
P1 P -0.3795(7) 0.0272(7) 0.2504(2) 0.0079(10) Uani 1 1 d . . .
Cl1 Cl 0.0000 0.0000 0.1266(5) 0.0228(9) Uani 1 3 d S . .
P4 P 0.5877(7) 0.6129(8) 0.5000 0.0137(13) Uani 1 2 d S . .
Cl3 Cl 0.0000 0.0000 0.3737(5) 0.0281(10) Uani 1 3 d S . .
Bi16 Bi 0.3333 0.6667 0.1299(4) 0.0190(14) Uani 0.10 3 d SP . .
B16N Na 0.3333 0.6667 0.1299(4) 0.0190(14) Uani 0.90 3 d SP . .
O2 O 0.330(2) 0.484(2) 0.2563(7) 0.030(4) Uani 1 1 d . . .
O4 O 0.4655(18) 0.1497(19) 0.0000 0.014(3) Uani 1 2 d S . .
O5 O 0.849(2) 0.350(3) 0.5000 0.034(5) Uani 1 2 d S . .
O6 O -0.472(2) 0.111(2) 0.2530(9) 0.032(4) Uani 1 1 d . . .
O8 O 0.0946(15) 0.3500(17) 0.0891(8) 0.024(3) Uani 1 1 d . . .
O9 O 0.4014(19) 0.524(2) 0.5000 0.019(4) Uani 1 2 d S . .
O11 O -0.2776(18) 0.0819(17) 0.1623(8) 0.029(3) Uani 1 1 d . . .
O12 O 0.9009(17) 0.6370(18) 0.3348(8) 0.028(3) Uani 1 1 d . . .
Bi13 Bi 0.2521(4) 0.2579(3) 0.5000 0.0469(8) Uani 0.30 2 d SP . .
B13N Na 0.2521(4) 0.2579(3) 0.5000 0.0469(8) Uani 0.70 2 d SP . .
B14N Na 0.6667 0.3333 0.1141(9) 0.019(3) Uani 1 3 d S . .
O16 O 0.6508(19) 0.726(2) 0.4089(9) 0.037(4) Uani 1 1 d . . .
P3 P 0.3714(8) -0.0275(9) 0.0000 0.0112(12) Uani 1 2 d S . .
OP O 0.482(2) -0.105(3) 0.0000 0.023(4) Uani 1 2 d S . .

loop_
_atom_site_aniso_label
_atom_site_aniso_U_11
_atom_site_aniso_U_22
_atom_site_aniso_U_33
_atom_site_aniso_U_23
_atom_site_aniso_U_13
_atom_site_aniso_U_12
Bi2 0.0129(4) 0.0132(5) 0.0269(4) 0.000 0.000 0.0037(4)
Bi4 0.0292(9) 0.0292(9) 0.0163(10) 0.000 0.000 0.0146(4)
BI4N 0.0292(9) 0.0292(9) 0.0163(10) 0.000 0.000 0.0146(4)
Bi5 0.0237(7) 0.0237(7) 0.0162(9) 0.000 0.000 0.0118(4)
BI5N 0.0237(7) 0.0237(7) 0.0162(9) 0.000 0.000 0.0118(4)
Bi6 0.0124(5) 0.0130(5) 0.0192(3) -0.0007(2) 0.0022(2) 0.0072(4)
BI6N 0.0124(5) 0.0130(5) 0.0192(3) -0.0007(2) 0.0022(2) 0.0072(4)
P1 0.014(2) 0.004(2) 0.0059(16) -0.0018(10) 0.0001(11) 0.0050(18)
Cl1 0.0233(14) 0.0233(14) 0.0217(19) 0.000 0.000 0.0117(7)
P4 0.017(3) 0.011(3) 0.013(2) 0.000 0.000 0.007(3)
Cl3 0.0282(15) 0.0282(15) 0.028(2) 0.000 0.000 0.0141(8)
Bi16 0.0199(19) 0.0199(19) 0.017(3) 0.000 0.000 0.0100(9)
B16N 0.0199(19) 0.0199(19) 0.017(3) 0.000 0.000 0.0100(9)
O2 0.051(11) 0.039(9) 0.016(5) -0.013(5) -0.011(5) 0.035(8)
O4 0.000(6) 0.000(7) 0.025(7) 0.000 0.000 -0.013(5)
O5 0.003(8) 0.054(12) 0.021(8) 0.000 0.000 -0.003(7)
O6 0.017(8) 0.034(10) 0.050(8) -0.002(6) 0.003(5) 0.016(8)
O8 0.017(6) 0.038(7) 0.026(6) 0.014(5) -0.004(4) 0.021(5)
O9 0.000(7) 0.012(8) 0.040(9) 0.000 0.000 -0.001(6)
O11 0.033(7) 0.035(8) 0.013(5) -0.001(5) 0.016(5) 0.011(6)
O12 0.034(8) 0.034(7) 0.017(5) -0.012(5) 0.001(4) 0.019(6)
Bi13 0.0279(15) 0.0232(15) 0.083(2) 0.000 0.000 0.0079(15)
B13N 0.0279(15) 0.0232(15) 0.083(2) 0.000 0.000 0.0079(15)
B14N 0.018(4) 0.018(4) 0.021(5) 0.000 0.000 0.0092(19)
O16 0.054(9) 0.046(9) 0.031(6) 0.024(6) 0.035(6) 0.039(8)
P3 0.005(2) 0.020(3) 0.010(2) 0.000 0.000 0.007(2)
OP 0.005(7) 0.031(11) 0.045(9) 0.000 0.000 0.018(8)

loop_
_atom_type_symbol
_atom_type_description
_atom_type_scat_dispersion_real
_atom_type_scat_dispersion_imag
_atom_type_scat_source
Bi Bi -4.1077 10.2566 'International Tables Vol C Tables 4.2.6.8 and 6.1.1.4'
P P 0.1023 0.0942 'International Tables Vol C Tables 4.2.6.8 and 6.1.1.4'
O O 0.0106 0.0060 'International Tables Vol C Tables 4.2.6.8 and 6.1.1.4'
Na Na 0.0362 0.0249 'International Tables Vol C Tables 4.2.6.8 and 6.1.1.4'
Cl Cl 0.1484 0.1585 'International Tables Vol C Tables 4.2.6.8 and 6.1.1.4'

loop_
_geom_angle_atom_site_label_1
_geom_angle_atom_site_label_2
_geom_angle_atom_site_label_3
_geom_angle
_geom_angle_site_symmetry_1
_geom_angle_site_symmetry_3
_geom_angle_publ_flag
OP Bi2 O11 85.0(4) 3_665 3 ?
OP Bi2 O11 85.0(4) 3_665 6 ?
O11 Bi2 O11 134.6(7) 3 6 ?
OP Bi2 O8 79.9(5) 3_665 . ?
O11 Bi2 O8 80.7(5) 3 . ?
O11 Bi2 O8 140.1(4) 6 . ?
OP Bi2 O8 79.9(5) 3_665 4 ?
O11 Bi2 O8 140.1(4) 3 4 ?
O11 Bi2 O8 80.7(5) 6 4 ?
O8 Bi2 O8 60.4(5) . 4 ?
OP Bi2 P3 76.6(6) 3_665 2 ?
O11 Bi2 P3 110.2(3) 3 2 ?
O11 Bi2 P3 110.2(3) 6 2 ?
O8 Bi2 P3 30.3(2) . 2 ?
O8 Bi2 P3 30.3(2) 4 2 ?
O5 Bi4 O5 77.2(6) . 3_665 ?
O5 Bi4 O5 77.2(6) . 2_655 ?
O5 Bi4 O5 77.2(6) 3_665 2_655 ?
O5 Bi4 O6 126.4(7) . 1_655 ?
O5 Bi4 O6 88.5(5) 3_665 1_655 ?
O5 Bi4 O6 149.2(7) 2_655 1_655 ?
O5 Bi4 O6 88.5(5) . 2_665 ?
O5 Bi4 O6 149.2(7) 3_665 2_665 ?
O5 Bi4 O6 126.4(8) 2_655 2_665 ?
O6 Bi4 O6 78.2(6) 1_655 2_665 ?
O5 Bi4 O6 149.2(7) . 3 ?
O5 Bi4 O6 126.4(8) 3_665 3 ?
O5 Bi4 O6 88.5(5) 2_655 3 ?
O6 Bi4 O6 78.2(6) 1_655 3 ?
O6 Bi4 O6 78.2(6) 2_665 3 ?
O5 Bi4 O12 74.5(6) . 3_665 ?
O5 Bi4 O12 84.2(6) 3_665 3_665 ?
O5 Bi4 O12 148.9(4) 2_655 3_665 ?
O6 Bi4 O12 52.6(5) 1_655 3_665 ?
O6 Bi4 O12 65.6(5) 2_665 3_665 ?
O6 Bi4 O12 122.6(4) 3 3_665 ?
O5 Bi4 O12 84.2(6) . . ?
O5 Bi4 O12 148.9(4) 3_665 . ?
O5 Bi4 O12 74.5(6) 2_655 . ?
O6 Bi4 O12 122.6(4) 1_655 . ?
O6 Bi4 O12 52.6(5) 2_665 . ?
O6 Bi4 O12 65.6(5) 3 . ?
O12 Bi4 O12 114.66(18) 3_665 . ?
O5 Bi4 O12 148.9(4) . 2_655 ?
O5 Bi4 O12 74.5(6) 3_665 2_655 ?
O5 Bi4 O12 84.2(6) 2_655 2_655 ?
O6 Bi4 O12 65.6(5) 1_655 2_655 ?
O6 Bi4 O12 122.6(4) 2_665 2_655 ?
O6 Bi4 O12 52.6(5) 3 2_655 ?
O12 Bi4 O12 114.66(18) 3_665 2_655 ?
O12 Bi4 O12 114.66(18) . 2_655 ?
O5 Bi4 BI4N 46.1(4) . 4_556 ?
O5 Bi4 BI4N 46.1(4) 3_665 4_556 ?
O5 Bi4 BI4N 46.1(4) 2_655 4_556 ?
O6 Bi4 BI4N 133.2(4) 1_655 4_556 ?
O6 Bi4 BI4N 133.2(4) 2_665 4_556 ?
O6 Bi4 BI4N 133.2(4) 3 4_556 ?
O12 Bi4 BI4N 103.6(2) 3_665 4_556 ?
O12 Bi4 BI4N 103.6(2) . 4_556 ?
O12 Bi4 BI4N 103.6(2) 2_655 4_556 ?
O5 Bi4 Bi4 46.1(4) . 4_556 ?
O5 Bi4 Bi4 46.1(4) 3_665 4_556 ?
O5 Bi4 Bi4 46.1(4) 2_655 4_556 ?
O6 Bi4 Bi4 133.2(4) 1_655 4_556 ?
O6 Bi4 Bi4 133.2(4) 2_665 4_556 ?
O6 Bi4 Bi4 133.2(4) 3 4_556 ?
O12 Bi4 Bi4 103.6(2) 3_665 4_556 ?
O12 Bi4 Bi4 103.6(2) . 4_556 ?
O12 Bi4 Bi4 103.6(2) 2_655 4_556 ?
BI4N Bi4 Bi4 0.0 4_556 4_556 ?
O5 Bi4 B14N 133.9(4) . . ?
O5 Bi4 B14N 133.9(4) 3_665 . ?
O5 Bi4 B14N 133.9(4) 2_655 . ?
O6 Bi4 B14N 46.8(4) 1_655 . ?
O6 Bi4 B14N 46.8(4) 2_665 . ?
O6 Bi4 B14N 46.8(4) 3 . ?
O12 Bi4 B14N 76.4(2) 3_665 . ?
O12 Bi4 B14N 76.4(2) . . ?
O12 Bi4 B14N 76.4(2) 2_655 . ?
BI4N Bi4 B14N 180.000(1) 4_556 . ?
Bi4 Bi4 B14N 180.000(1) 4_556 . ?
O2 Bi5 O2 77.2(5) 3_565 2_665 ?
O2 Bi5 O2 77.2(5) 3_565 . ?
O2 Bi5 O2 77.2(5) 2_665 . ?
O2 Bi5 O9 124.6(6) 3_565 2_665 ?
O2 Bi5 O9 88.3(5) 2_665 2_665 ?
O2 Bi5 O9 150.7(6) . 2_665 ?
O2 Bi5 O9 88.3(5) 3_565 3_565 ?
O2 Bi5 O9 150.7(6) 2_665 3_565 ?
O2 Bi5 O9 124.6(6) . 3_565 ?
O9 Bi5 O9 79.0(5) 2_665 3_565 ?
O2 Bi5 O9 150.7(6) 3_565 . ?
O2 Bi5 O9 124.6(6) 2_665 . ?
O2 Bi5 O9 88.3(5) . . ?
O9 Bi5 O9 79.0(5) 2_665 . ?
O9 Bi5 O9 79.0(5) 3_565 . ?
O2 Bi5 Bi5 133.9(4) 3_565 4_556 ?
O2 Bi5 Bi5 133.9(4) 2_665 4_556 ?
O2 Bi5 Bi5 133.9(4) . 4_556 ?
O9 Bi5 Bi5 47.3(3) 2_665 4_556 ?
O9 Bi5 Bi5 47.3(3) 3_565 4_556 ?
O9 Bi5 Bi5 47.3(3) . 4_556 ?
O2 Bi5 BI5N 133.9(4) 3_565 4_556 ?
O2 Bi5 BI5N 133.9(4) 2_665 4_556 ?
O2 Bi5 BI5N 133.9(4) . 4_556 ?
O9 Bi5 BI5N 47.3(3) 2_665 4_556 ?
O9 Bi5 BI5N 47.3(3) 3_565 4_556 ?
O9 Bi5 BI5N 47.3(3) . 4_556 ?
Bi5 Bi5 BI5N 0.0 4_556 4_556 ?
O2 Bi5 Bi16 46.1(4) 3_565 . ?
O2 Bi5 Bi16 46.1(4) 2_665 . ?
O2 Bi5 Bi16 46.1(4) . . ?
O9 Bi5 Bi16 132.7(3) 2_665 . ?
O9 Bi5 Bi16 132.7(3) 3_565 . ?
O9 Bi5 Bi16 132.7(3) . . ?
Bi5 Bi5 Bi16 180.000(1) 4_556 . ?
BI5N Bi5 Bi16 180.000(1) 4_556 . ?
O16 Bi6 O6 87.7(6) 3_565 2_565 ?
O16 Bi6 O12 85.4(5) 3_565 3_565 ?
O6 Bi6 O12 77.5(6) 2_565 3_565 ?
O16 Bi6 O8 135.0(6) 3_565 . ?
O6 Bi6 O8 86.5(4) 2_565 . ?
O12 Bi6 O8 136.2(4) 3_565 . ?
O16 Bi6 O11 140.6(4) 3_565 . ?
O6 Bi6 O11 77.4(6) 2_565 . ?
O12 Bi6 O11 56.0(4) 3_565 . ?
O8 Bi6 O11 80.9(4) . . ?
O16 Bi6 Cl3 72.5(5) 3_565 . ?
O6 Bi6 Cl3 144.9(4) 2_565 . ?
O12 Bi6 Cl3 72.4(3) 3_565 . ?
O8 Bi6 Cl3 128.0(3) . . ?
O11 Bi6 Cl3 99.6(3) . . ?
O16 Bi6 P1 112.8(4) 3_565 . ?
O6 Bi6 P1 74.9(5) 2_565 . ?
O12 Bi6 P1 27.9(3) 3_565 . ?
O8 Bi6 P1 108.5(3) . . ?
O11 Bi6 P1 28.1(2) . . ?
Cl3 Bi6 P1 86.32(8) . . ?
O16 Bi6 BI4N 72.5(4) 3_565 1_455 ?
O6 Bi6 BI4N 38.0(4) 2_565 1_455 ?
O12 Bi6 BI4N 43.2(4) 3_565 1_455 ?
O8 Bi6 BI4N 122.1(3) . 1_455 ?
O11 Bi6 BI4N 73.4(3) . 1_455 ?
Cl3 Bi6 BI4N 107.28(9) . 1_455 ?
P1 Bi6 BI4N 54.20(8) . 1_455 ?
O11 P1 O6 107.6(8) . . ?
O11 P1 O12 104.7(10) . 3_565 ?
O6 P1 O12 103.9(8) . 3_565 ?
O11 P1 O2 113.2(8) . 2 ?
O6 P1 O2 113.1(12) . 2 ?
O12 P1 O2 113.5(8) 3_565 2 ?
O11 P1 Bi6 57.5(6) . . ?
O6 P1 Bi6 113.9(8) . . ?
O12 P1 Bi6 47.3(6) 3_565 . ?
O2 P1 Bi6 132.4(8) 2 . ?
O11 P1 BI4N 111.0(6) . 1_455 ?
O6 P1 BI4N 48.9(7) . 1_455 ?
O12 P1 BI4N 55.5(6) 3_565 1_455 ?
O2 P1 BI4N 135.7(5) 2 1_455 ?
Bi6 P1 BI4N 75.47(12) . 1_455 ?
O11 P1 B14N 57.0(6) . 1_455 ?
O6 P1 B14N 51.5(7) . 1_455 ?
O12 P1 B14N 106.3(6) 3_565 1_455 ?
O2 P1 B14N 140.0(6) 2 1_455 ?
Bi6 P1 B14N 78.54(13) . 1_455 ?
BI4N P1 B14N 67.2(2) 1_455 1_455 ?
O11 P1 BI6N 122.3(6) . 3_455 ?
O6 P1 BI6N 30.9(8) . 3_455 ?
O12 P1 BI6N 119.5(6) 3_565 3_455 ?
O2 P1 BI6N 82.2(8) 2 3_455 ?
Bi6 P1 BI6N 144.59(16) . 3_455 ?
BI4N P1 BI6N 72.51(9) 1_455 3_455 ?
B14N P1 BI6N 75.46(11) 1_455 3_455 ?
BI6N Cl1 BI6N 88.69(14) 3 2 ?
O5 P4 O9 112.0(14) 2_655 . ?
O5 P4 O16 110.8(7) 2_655 4_556 ?
O9 P4 O16 108.8(8) . 4_556 ?
O5 P4 O16 110.8(7) 2_655 . ?
O9 P4 O16 108.8(8) . . ?
O16 P4 O16 105.5(13) 4_556 . ?
O5 P4 B13N 135.9(10) 2_655 2_665 ?
O9 P4 B13N 112.1(9) . 2_665 ?
O16 P4 B13N 53.4(6) 4_556 2_665 ?
O16 P4 B13N 53.4(6) . 2_665 ?
O5 P4 BI5N 137.7(7) 2_655 4_556 ?
O9 P4 BI5N 47.4(6) . 4_556 ?
O16 P4 BI5N 62.5(6) 4_556 4_556 ?
O16 P4 BI5N 111.1(6) . 4_556 ?
B13N P4 BI5N 76.62(16) 2_665 4_556 ?
BI6N Cl3 Bi6 0.00(7) 2 2 ?
BI6N Cl3 Bi6 94.95(16) 2 . ?
Bi6 Cl3 Bi6 94.95(16) 2 . ?
BI6N Cl3 BI6N 94.95(16) 2 3 ?
Bi6 Cl3 BI6N 94.95(16) 2 3 ?
Bi6 Cl3 BI6N 94.95(16) . 3 ?
BI6N Cl3 Bi6 94.95(16) 2 3 ?
Bi6 Cl3 Bi6 94.95(16) 2 3 ?
Bi6 Cl3 Bi6 94.95(16) . 3 ?
BI6N Cl3 Bi6 0.00(4) 3 3 ?
BI6N Cl3 Bi13 176.5(2) 2 . ?
Bi6 Cl3 Bi13 176.5(2) 2 . ?
Bi6 Cl3 Bi13 87.74(6) . . ?
BI6N Cl3 Bi13 86.99(6) 3 . ?
Bi6 Cl3 Bi13 86.99(6) 3 . ?
BI6N Cl3 B13N 87.74(6) 2 2 ?
Bi6 Cl3 B13N 87.74(6) 2 2 ?
Bi6 Cl3 B13N 86.99(6) . 2 ?
BI6N Cl3 B13N 176.5(2) 3 2 ?
Bi6 Cl3 B13N 176.5(2) 3 2 ?
Bi13 Cl3 B13N 90.22(17) . 2 ?
BI6N Cl3 Bi13 87.74(6) 2 2 ?
Bi6 Cl3 Bi13 87.74(6) 2 2 ?
Bi6 Cl3 Bi13 86.99(6) . 2 ?
BI6N Cl3 Bi13 176.5(2) 3 2 ?
Bi6 Cl3 Bi13 176.5(2) 3 2 ?
Bi13 Cl3 Bi13 90.22(17) . 2 ?
B13N Cl3 Bi13 0.00(7) 2 2 ?
BI6N Cl3 B13N 86.99(6) 2 3 ?
Bi6 Cl3 B13N 86.99(6) 2 3 ?
Bi6 Cl3 B13N 176.5(2) . 3 ?
BI6N Cl3 B13N 87.74(6) 3 3 ?
Bi6 Cl3 B13N 87.74(6) 3 3 ?
Bi13 Cl3 B13N 90.22(17) . 3 ?
B13N Cl3 B13N 90.22(17) 2 3 ?
Bi13 Cl3 B13N 90.22(17) 2 3 ?
BI6N Cl3 Bi13 86.99(6) 2 3 ?
Bi6 Cl3 Bi13 86.99(6) 2 3 ?
Bi6 Cl3 Bi13 176.5(2) . 3 ?
BI6N Cl3 Bi13 87.74(6) 3 3 ?
Bi6 Cl3 Bi13 87.74(6) 3 3 ?
Bi13 Cl3 Bi13 90.22(17) . 3 ?
B13N Cl3 Bi13 90.22(17) 2 3 ?
Bi13 Cl3 Bi13 90.22(17) 2 3 ?
B13N Cl3 Bi13 0.00(9) 3 3 ?
O2 Bi16 O2 75.9(5) 3_565 2_665 ?
O2 Bi16 O2 75.9(5) 3_565 . ?
O2 Bi16 O2 75.9(5) 2_665 . ?
O2 Bi16 OP 89.3(4) 3_565 2 ?
O2 Bi16 OP 152.0(6) 2_665 2 ?
O2 Bi16 OP 124.0(6) . 2 ?
O2 Bi16 OP 124.0(6) 3_565 1_565 ?
O2 Bi16 OP 89.3(4) 2_665 1_565 ?
O2 Bi16 OP 152.0(6) . 1_565 ?
OP Bi16 OP 79.2(5) 2 1_565 ?
O2 Bi16 OP 152.0(6) 3_565 3_665 ?
O2 Bi16 OP 124.0(6) 2_665 3_665 ?
O2 Bi16 OP 89.3(4) . 3_665 ?
OP Bi16 OP 79.2(5) 2 3_665 ?
OP Bi16 OP 79.2(5) 1_565 3_665 ?
O2 Bi16 Bi5 45.3(3) 3_565 . ?
O2 Bi16 Bi5 45.3(3) 2_665 . ?
O2 Bi16 Bi5 45.3(3) . . ?
OP Bi16 Bi5 132.6(3) 2 . ?
OP Bi16 Bi5 132.6(3) 1_565 . ?
OP Bi16 Bi5 132.6(3) 3_665 . ?
O2 Bi16 B16N 134.7(3) 3_565 4 ?
O2 Bi16 B16N 134.7(3) 2_665 4 ?
O2 Bi16 B16N 134.7(3) . 4 ?
OP Bi16 B16N 47.4(3) 2 4 ?
OP Bi16 B16N 47.4(3) 1_565 4 ?
OP Bi16 B16N 47.4(3) 3_665 4 ?
Bi5 Bi16 B16N 180.000(1) . 4 ?
O2 Bi16 Bi16 134.7(3) 3_565 4 ?
O2 Bi16 Bi16 134.7(3) 2_665 4 ?
O2 Bi16 Bi16 134.7(3) . 4 ?
OP Bi16 Bi16 47.4(3) 2 4 ?
OP Bi16 Bi16 47.4(3) 1_565 4 ?
OP Bi16 Bi16 47.4(3) 3_665 4 ?
Bi5 Bi16 Bi16 180.000(1) . 4 ?
B16N Bi16 Bi16 0.0 4 4 ?
P1 O2 Bi5 133.2(7) 3 . ?
P1 O2 Bi16 126.9(7) 3 . ?
Bi5 O2 Bi16 88.7(6) . . ?
P3 O4 B14N 130.3(6) . . ?
P3 O4 B14N 130.3(6) . 4 ?
B14N O4 B14N 80.0(7) . 4 ?
P4 O5 Bi4 133.9(5) 3_665 . ?
P4 O5 Bi4 133.9(5) 3_665 4_556 ?
Bi4 O5 Bi4 87.8(7) . 4_556 ?
P4 O5 BI4N 133.9(5) 3_665 4_556 ?
Bi4 O5 BI4N 87.8(7) . 4_556 ?
Bi4 O5 BI4N 0.0 4_556 4_556 ?
P1 O6 BI6N 129.0(12) . 3_455 ?
P1 O6 Bi6 129.0(12) . 3_455 ?
BI6N O6 Bi6 0.00(3) 3_455 3_455 ?
P1 O6 Bi4 105.5(8) . 1_455 ?
BI6N O6 Bi4 110.0(6) 3_455 1_455 ?
Bi6 O6 Bi4 110.0(6) 3_455 1_455 ?
P1 O6 BI4N 105.5(8) . 1_455 ?
BI6N O6 BI4N 110.0(6) 3_455 1_455 ?
Bi6 O6 BI4N 110.0(6) 3_455 1_455 ?
Bi4 O6 BI4N 0.00(9) 1_455 1_455 ?
P1 O6 B14N 102.9(7) . 1_455 ?
BI6N O6 B14N 113.2(6) 3_455 1_455 ?
Bi6 O6 B14N 113.2(6) 3_455 1_455 ?
Bi4 O6 B14N 88.7(6) 1_455 1_455 ?
BI4N O6 B14N 88.7(6) 1_455 1_455 ?
P3 O8 Bi2 98.2(6) 2 . ?
P3 O8 Bi6 133.2(7) 2 . ?
Bi2 O8 Bi6 123.5(5) . . ?
P4 O9 Bi13 122.4(12) . . ?
P4 O9 BI5N 104.6(7) . 4_556 ?
Bi13 O9 BI5N 116.6(5) . 4_556 ?
P4 O9 Bi5 104.6(7) . 4_556 ?
Bi13 O9 Bi5 116.6(5) . 4_556 ?
BI5N O9 Bi5 0.00(8) 4_556 4_556 ?
P4 O9 Bi5 104.6(7) . . ?
Bi13 O9 Bi5 116.6(5) . . ?
BI5N O9 Bi5 85.4(6) 4_556 . ?
Bi5 O9 Bi5 85.4(6) 4_556 . ?
P1 O11 Bi2 139.9(9) . 2 ?
P1 O11 Bi6 94.4(6) . . ?
Bi2 O11 Bi6 119.6(6) 2 . ?
P1 O11 B14N 96.9(7) . 1_455 ?
Bi2 O11 B14N 99.1(5) 2 1_455 ?
Bi6 O11 B14N 97.0(5) . 1_455 ?
P1 O12 BI6N 104.8(7) 2_665 2_665 ?
P1 O12 Bi6 104.8(7) 2_665 2_665 ?
BI6N O12 Bi6 0.00(3) 2_665 2_665 ?
P1 O12 B13N 132.0(8) 2_665 3_665 ?
BI6N O12 B13N 114.8(5) 2_665 3_665 ?
Bi6 O12 B13N 114.8(5) 2_665 3_665 ?
P1 O12 Bi13 132.0(8) 2_665 3_665 ?
BI6N O12 Bi13 114.8(5) 2_665 3_665 ?
Bi6 O12 Bi13 114.8(5) 2_665 3_665 ?
B13N O12 Bi13 0.0 3_665 3_665 ?
P1 O12 Bi4 97.4(7) 2_665 . ?
BI6N O12 Bi4 100.3(5) 2_665 . ?
Bi6 O12 Bi4 100.3(5) 2_665 . ?
B13N O12 Bi4 100.8(4) 3_665 . ?
Bi13 O12 Bi4 100.8(4) 3_665 . ?
O9 Bi13 O12 87.2(4) . 2_655 ?
O9 Bi13 O12 87.2(4) . 5_656 ?
O12 Bi13 O12 130.5(7) 2_655 5_656 ?
O9 Bi13 O16 76.4(5) . 3_565 ?
O12 Bi13 O16 84.4(5) 2_655 3_565 ?
O12 Bi13 O16 140.9(4) 5_656 3_565 ?
O9 Bi13 O16 76.4(5) . 6_566 ?
O12 Bi13 O16 140.9(4) 2_655 6_566 ?
O12 Bi13 O16 84.4(5) 5_656 6_566 ?
O16 Bi13 O16 57.5(5) 3_565 6_566 ?
O9 Bi13 Cl3 137.9(3) . . ?
O12 Bi13 Cl3 69.9(4) 2_655 . ?
O12 Bi13 Cl3 134.6(4) 5_656 . ?
O16 Bi13 Cl3 66.9(3) 3_565 . ?
O16 Bi13 Cl3 99.2(4) 6_566 . ?
O9 Bi13 Cl3 137.9(3) . 4_556 ?
O12 Bi13 Cl3 134.6(4) 2_655 4_556 ?
O12 Bi13 Cl3 69.9(4) 5_656 4_556 ?
O16 Bi13 Cl3 99.2(4) 3_565 4_556 ?
O16 Bi13 Cl3 66.9(3) 6_566 4_556 ?
Cl3 Bi13 Cl3 70.2(2) . 4_556 ?
O4 B14N O4 83.1(5) 2_655 . ?
O4 B14N O4 83.1(5) 2_655 3_665 ?
O4 B14N O4 83.1(5) . 3_665 ?
O4 B14N O6 88.6(4) 2_655 2_665 ?
O4 B14N O6 154.8(6) . 2_665 ?
O4 B14N O6 119.6(6) 3_665 2_665 ?
O4 B14N O6 119.6(6) 2_655 1_655 ?
O4 B14N O6 88.6(4) . 1_655 ?
O4 B14N O6 154.8(6) 3_665 1_655 ?
O6 B14N O6 74.9(6) 2_665 1_655 ?
O4 B14N O6 154.8(6) 2_655 3 ?
O4 B14N O6 119.6(6) . 3 ?
O4 B14N O6 88.6(4) 3_665 3 ?
O6 B14N O6 74.9(6) 2_665 3 ?
O6 B14N O6 74.9(6) 1_655 3 ?
O4 B14N O11 68.3(4) 2_655 1_655 ?
O4 B14N O11 87.1(5) . 1_655 ?
O4 B14N O11 150.7(6) 3_665 1_655 ?
O6 B14N O11 67.7(5) 2_665 1_655 ?
O6 B14N O11 51.5(5) 1_655 1_655 ?
O6 B14N O11 120.0(6) 3 1_655 ?
O4 B14N O11 87.1(5) 2_655 2_665 ?
O4 B14N O11 150.7(6) . 2_665 ?
O4 B14N O11 68.3(4) 3_665 2_665 ?
O6 B14N O11 51.5(5) 2_665 2_665 ?
O6 B14N O11 120.0(6) 1_655 2_665 ?
O6 B14N O11 67.7(5) 3 2_665 ?
O11 B14N O11 114.7(3) 1_655 2_665 ?
O4 B14N O11 150.7(6) 2_655 3 ?
O4 B14N O11 68.3(4) . 3 ?
O4 B14N O11 87.1(5) 3_665 3 ?
O6 B14N O11 120.0(6) 2_665 3 ?
O6 B14N O11 67.7(5) 1_655 3 ?
O6 B14N O11 51.5(5) 3 3 ?
O11 B14N O11 114.7(3) 1_655 3 ?
O11 B14N O11 114.7(3) 2_665 3 ?
O4 B14N B14N 50.0(3) 2_655 4 ?
O4 B14N B14N 50.0(3) . 4 ?
O4 B14N B14N 50.0(3) 3_665 4 ?
O6 B14N B14N 135.4(4) 2_665 4 ?
O6 B14N B14N 135.4(4) 1_655 4 ?
O6 B14N B14N 135.4(4) 3 4 ?
O11 B14N B14N 103.6(3) 1_655 4 ?
O11 B14N B14N 103.6(3) 2_665 4 ?
O11 B14N B14N 103.6(3) 3 4 ?
O4 B14N P1 90.6(3) 2_655 2_665 ?
O4 B14N P1 173.4(5) . 2_665 ?
O4 B14N P1 94.5(3) 3_665 2_665 ?
O6 B14N P1 25.7(4) 2_665 2_665 ?
O6 B14N P1 96.0(5) 1_655 2_665 ?
O6 B14N P1 66.3(4) 3 2_665 ?
O11 B14N P1 92.2(4) 1_655 2_665 ?
O11 B14N P1 26.1(3) 2_665 2_665 ?
O11 B14N P1 117.7(4) 3 2_665 ?
B14N B14N P1 124.09(19) 4 2_665 ?
O4 B14N P1 94.5(3) 2_655 1_655 ?
O4 B14N P1 90.6(3) . 1_655 ?
O4 B14N P1 173.4(5) 3_665 1_655 ?
O6 B14N P1 66.3(4) 2_665 1_655 ?
O6 B14N P1 25.7(4) 1_655 1_655 ?
O6 B14N P1 96.0(5) 3 1_655 ?
O11 B14N P1 26.1(3) 1_655 1_655 ?
O11 B14N P1 117.7(4) 2_665 1_655 ?
O11 B14N P1 92.2(4) 3 1_655 ?
B14N B14N P1 124.09(19) 4 1_655 ?
P1 B14N P1 91.6(3) 2_665 1_655 ?
P4 O16 BI6N 140.3(9) . 2_665 ?
P4 O16 Bi6 140.3(9) . 2_665 ?
BI6N O16 Bi6 0.00(5) 2_665 2_665 ?
P4 O16 B13N 97.6(6) . 2_665 ?
BI6N O16 B13N 118.3(6) 2_665 2_665 ?
Bi6 O16 B13N 118.3(6) 2_665 2_665 ?
P4 O16 Bi13 97.6(6) . 2_665 ?
BI6N O16 Bi13 118.3(6) 2_665 2_665 ?
Bi6 O16 Bi13 118.3(6) 2_665 2_665 ?
B13N O16 Bi13 0.00(14) 2_665 2_665 ?
O4 P3 O8 112.2(6) . 6 ?
O4 P3 O8 112.2(6) . 3 ?
O8 P3 O8 102.9(10) 6 3 ?
O4 P3 OP 112.2(11) . . ?
O8 P3 OP 108.5(7) 6 . ?
O8 P3 OP 108.5(7) 3 . ?
O4 P3 Bi2 131.0(7) . 3 ?
O8 P3 Bi2 51.5(5) 6 3 ?
O8 P3 Bi2 51.5(5) 3 3 ?
OP P3 Bi2 116.8(9) . 3 ?
O4 P3 B16N 139.5(4) . 4_545 ?
O8 P3 B16N 58.1(5) 6 4_545 ?
O8 P3 B16N 108.3(6) 3 4_545 ?
OP P3 B16N 51.5(6) . 4_545 ?
Bi2 P3 B16N 76.97(15) 3 4_545 ?
O4 P3 B16N 139.5(4) . 1_545 ?
O8 P3 B16N 108.3(6) 6 1_545 ?
O8 P3 B16N 58.1(5) 3 1_545 ?
OP P3 B16N 51.5(6) . 1_545 ?
Bi2 P3 B16N 76.97(15) 3 1_545 ?
B16N P3 B16N 65.1(2) 4_545 1_545 ?
P3 OP Bi2 133.4(13) . 2_655 ?
P3 OP B16N 100.5(7) . 4_545 ?
Bi2 OP B16N 113.2(5) 2_655 4_545 ?
P3 OP Bi16 100.5(7) . 4_545 ?
Bi2 OP Bi16 113.2(5) 2_655 4_545 ?
B16N OP Bi16 0.00(17) 4_545 4_545 ?
P3 OP Bi16 100.5(7) . 1_545 ?
Bi2 OP Bi16 113.2(5) 2_655 1_545 ?
B16N OP Bi16 85.2(7) 4_545 1_545 ?
Bi16 OP Bi16 85.2(7) 4_545 1_545 ?
P3 OP B16N 100.5(7) . 1_545 ?
Bi2 OP B16N 113.2(5) 2_655 1_545 ?
B16N OP B16N 85.2(7) 4_545 1_545 ?
Bi16 OP B16N 85.2(7) 4_545 1_545 ?
Bi16 OP B16N 0.00(17) 1_545 1_545 ?

loop_
_geom_bond_atom_site_label_1
_geom_bond_atom_site_label_2
_geom_bond_distance
_geom_bond_site_symmetry_2
_geom_bond_publ_flag
Bi2 OP 2.131(18) 3_665 ?
Bi2 O11 2.428(11) 3 ?
Bi2 O11 2.428(11) 6 ?
Bi2 O8 2.444(13) . ?
Bi2 O8 2.444(13) 4 ?
Bi2 P3 3.089(7) 2 ?
Bi4 O5 2.354(15) . ?
Bi4 O5 2.354(16) 3_665 ?
Bi4 O5 2.354(15) 2_655 ?
Bi4 O6 2.593(17) 1_655 ?
Bi4 O6 2.593(17) 2_665 ?
Bi4 O6 2.593(17) 3 ?
Bi4 O12 2.756(15) 3_665 ?
Bi4 O12 2.756(15) . ?
Bi4 O12 2.756(15) 2_655 ?
Bi4 BI4N 3.265(5) 4_556 ?
Bi4 Bi4 3.265(5) 4_556 ?
Bi4 B14N 3.693(13) . ?
Bi5 O2 2.443(14) 3_565 ?
Bi5 O2 2.443(14) 2_665 ?
Bi5 O2 2.443(14) . ?
Bi5 O9 2.462(15) 2_665 ?
Bi5 O9 2.462(15) 3_565 ?
Bi5 O9 2.462(15) . ?
Bi5 Bi5 3.339(4) 4_556 ?
Bi5 BI5N 3.339(4) 4_556 ?
Bi5 Bi16 3.438(5) . ?
Bi6 O16 2.223(11) 3_565 ?
Bi6 O6 2.234(17) 2_565 ?
Bi6 O12 2.393(15) 3_565 ?
Bi6 O8 2.557(11) . ?
Bi6 O11 2.664(15) . ?
Bi6 Cl3 2.972(4) . ?
Bi6 P1 3.149(6) . ?
Bi6 BI4N 3.9595(14) 1_455 ?
P1 O11 1.488(12) . ?
P1 O6 1.490(19) . ?
P1 O12 1.525(13) 3_565 ?
P1 O2 1.533(19) 2 ?
P1 BI4N 3.317(5) 1_455 ?
P1 B14N 3.355(8) 1_455 ?
P1 BI6N 3.377(6) 3_455 ?
Cl1 BI6N 3.134(4) 3 ?
Cl1 BI6N 3.134(4) 2 ?
P4 O5 1.51(2) 2_655 ?
P4 O9 1.569(17) . ?
P4 O16 1.580(13) 4_556 ?
P4 O16 1.580(13) . ?
P4 B13N 3.229(8) 2_665 ?
P4 BI5N 3.235(6) 4_556 ?
Cl3 BI6N 2.972(4) 2 ?
Cl3 Bi6 2.972(4) 2 ?
Cl3 BI6N 2.972(4) 3 ?
Cl3 Bi6 2.972(4) 3 ?
Cl3 Bi13 3.030(5) . ?
Cl3 B13N 3.030(5) 2 ?
Cl3 Bi13 3.030(5) 2 ?
Cl3 B13N 3.030(5) 3 ?
Cl3 Bi13 3.030(5) 3 ?
Bi16 O2 2.478(16) 3_565 ?
Bi16 O2 2.478(16) 2_665 ?
Bi16 O2 2.478(16) . ?
Bi16 OP 2.649(17) 2 ?
Bi16 OP 2.649(17) 1_565 ?
Bi16 OP 2.649(17) 3_665 ?
Bi16 B16N 3.586(10) 4 ?
Bi16 Bi16 3.586(10) 4 ?
O2 P1 1.533(19) 3 ?
O4 P3 1.492(19) . ?
O4 B14N 2.449(14) . ?
O4 B14N 2.449(14) 4 ?
O5 P4 1.51(2) 3_665 ?
O5 Bi4 2.354(15) 4_556 ?
O5 BI4N 2.354(15) 4_556 ?
O6 BI6N 2.234(17) 3_455 ?
O6 Bi6 2.234(17) 3_455 ?
O6 Bi4 2.593(17) 1_455 ?
O6 BI4N 2.593(17) 1_455 ?
O6 B14N 2.69(2) 1_455 ?
O8 P3 1.573(11) 2 ?
O9 Bi13 2.247(18) . ?
O9 BI5N 2.462(15) 4_556 ?
O9 Bi5 2.462(15) 4_556 ?
O11 Bi2 2.428(11) 2 ?
O11 B14N 2.834(15) 1_455 ?
O12 P1 1.525(13) 2_665 ?
O12 BI6N 2.393(15) 2_665 ?
O12 Bi6 2.393(15) 2_665 ?
O12 B13N 2.510(12) 3_665 ?
O12 Bi13 2.510(12) 3_665 ?
Bi13 O12 2.510(12) 2_655 ?
Bi13 O12 2.510(12) 5_656 ?
Bi13 O16 2.616(17) 3_565 ?
Bi13 O16 2.616(17) 6_566 ?
Bi13 Cl3 3.030(5) 4_556 ?
B14N O4 2.449(14) 2_655 ?
B14N O4 2.449(14) 3_665 ?
B14N O6 2.69(2) 2_665 ?
B14N O6 2.69(2) 1_655 ?
B14N O6 2.69(2) 3 ?
B14N O11 2.834(15) 1_655 ?
B14N O11 2.834(15) 2_665 ?
B14N O11 2.834(15) 3 ?
B14N B14N 3.15(3) 4 ?
B14N P1 3.355(8) 2_665 ?
B14N P1 3.355(8) 1_655 ?
O16 BI6N 2.223(11) 2_665 ?
O16 Bi6 2.223(11) 2_665 ?
O16 B13N 2.616(17) 2_665 ?
O16 Bi13 2.616(17) 2_665 ?
P3 O8 1.573(11) 6 ?
P3 O8 1.573(11) 3 ?
P3 OP 1.593(17) . ?
P3 Bi2 3.089(7) 3 ?
P3 B16N 3.330(6) 4_545 ?
P3 B16N 3.330(6) 1_545 ?
OP Bi2 2.131(18) 2_655 ?
OP B16N 2.649(17) 4_545 ?
OP Bi16 2.649(17) 4_545 ?
OP Bi16 2.649(17) 1_545 ?
OP B16N 2.649(17) 1_545 ?
